data_7134399
loop_
_publ_author_name
'Sharma, Ruchi'
'Sihag, Naveen'
'Gupta, Poorvi'
'Manna, Kuntal'
'Yadav, M. Ramu'

_publ_section_title
;
 Photoinduced Ni-catalyzed carbohalogenation of monofluoro, gem-difluoro,
 and trifluoromethyl tethered alkenes
;
_journal_issue 40
_journal_name_full 'Chemical Communications'
_journal_page_first 7273
_journal_page_last 7276
_journal_paper_doi 10.1039/D5CC01034A
_journal_volume 61
_journal_year 2025
_chemical_formula_moiety 'C10.90 H8.80 F3 I0.94 N O'
_chemical_formula_sum 'C10.9 H8.8 F3 I0.94 N O'
_chemical_formula_weight 346.58
_space_group_crystal_system monoclinic
_space_group_IT_number 14
_space_group_name_Hall '-P 2yn'
_space_group_name_H-M_alt 'P 1 21/n 1'
_symmetry_Int_Tables_number 14
_audit_creation_date 2024-12-27
_audit_creation_method
;
Olex2 1.5
(compiled 2024.02.16 svn.r378c4104 for OlexSys, GUI svn.r6928)
;
_audit_update_record
;
2024-12-28 deposited with the CCDC.	2025-04-10 downloaded from the CCDC.
;
_cell_angle_alpha 90
_cell_angle_beta 94.993(2)
_cell_angle_gamma 90
_cell_formula_units_Z 4
_cell_length_a 8.28658(18)
_cell_length_b 12.1890(2)
_cell_length_c 12.0734(3)
_cell_measurement_reflns_used 6805
_cell_measurement_temperature 299.99(18)
_cell_measurement_theta_max 80.8110
_cell_measurement_theta_min 5.1490
_cell_volume 1214.85(4)
_computing_molecular_graphics 'Olex2 1.5 (Dolomanov et al., 2009)'
_computing_publication_material 'Olex2 1.5 (Dolomanov et al., 2009)'
_diffrn_ambient_temperature 299.99(18)
_diffrn_measured_fraction_theta_full 0.9927
_diffrn_measured_fraction_theta_max 0.9671
_diffrn_measurement_device 'four-circle diffractometer'
_diffrn_measurement_device_type 'ROD, Synergy Custom system, HyPix'
_diffrn_measurement_method '\w scans'
_diffrn_orient_matrix_type 'CrysAlisPro convention (1999,Acta A55,543-557)'
_diffrn_radiation_monochromator mirror
_diffrn_radiation_probe x-ray
_diffrn_radiation_type 'Cu K\a'
_diffrn_radiation_wavelength 1.54184
_diffrn_reflns_av_R_equivalents 0.1029
_diffrn_reflns_av_unetI/netI 0.0504
_diffrn_reflns_Laue_measured_fraction_full 0.9927
_diffrn_reflns_Laue_measured_fraction_max 0.9671
_diffrn_reflns_limit_h_max 10
_diffrn_reflns_limit_h_min -10
_diffrn_reflns_limit_k_max 8
_diffrn_reflns_limit_k_min -15
_diffrn_reflns_limit_l_max 15
_diffrn_reflns_limit_l_min -15
_diffrn_reflns_number 8187
_diffrn_reflns_point_group_measured_fraction_full 0.9927
_diffrn_reflns_point_group_measured_fraction_max 0.9671
_diffrn_reflns_theta_full 67.6840
_diffrn_reflns_theta_max 80.99
_diffrn_reflns_theta_min 5.17
_diffrn_source 'Rotating-anode X-ray tube'
_diffrn_source_type 'Rigaku (Cu) X-ray Source'
_exptl_absorpt_coefficient_mu 19.840
_exptl_absorpt_correction_T_max 1.00000
_exptl_absorpt_correction_T_min 0.29987
_exptl_absorpt_correction_type multi-scan
_exptl_absorpt_process_details '(Rigaku Oxford Diffraction, 2022)'
_exptl_crystal_colour 'clear light colourless'
_exptl_crystal_colour_lustre clear
_exptl_crystal_colour_modifier light
_exptl_crystal_colour_primary colourless
_exptl_crystal_density_diffrn 1.895
_exptl_crystal_description block
_exptl_crystal_F_000 664.9
_exptl_crystal_size_max 0.18
_exptl_crystal_size_mid 0.15
_exptl_crystal_size_min 0.12
_refine_diff_density_max 2.1489
_refine_diff_density_min -2.4152
_refine_diff_density_rms 0.2668
_refine_ls_d_res_high 0.7805
_refine_ls_d_res_low 8.5613
_refine_ls_goodness_of_fit_ref 1.0300
_refine_ls_hydrogen_treatment mixed
_refine_ls_matrix_type full
_refine_ls_number_constraints 17
_refine_ls_number_parameters 151
_refine_ls_number_reflns 2583
_refine_ls_number_restraints 0
_refine_ls_restrained_S_all 1.0300
_refine_ls_R_factor_all 0.0900
_refine_ls_R_factor_gt 0.0879
_refine_ls_shift/su_max 0.0006
_refine_ls_shift/su_mean 0.0001
_refine_ls_structure_factor_coef Fsqd
_refine_ls_weighting_details 'w=1/[\s^2^(Fo^2^)+(0.1844P)^2^+5.5655P] where P=(Fo^2^+2Fc^2^)/3'
_refine_ls_weighting_scheme calc
_refine_ls_wR_factor_gt 0.2539
_refine_ls_wR_factor_ref 0.2567
_reflns_Friedel_coverage 0.0
_reflns_limit_h_max 8
_reflns_limit_h_min -10
_reflns_limit_k_max 15
_reflns_limit_k_min 0
_reflns_limit_l_max 15
_reflns_limit_l_min -7
_reflns_number_gt 2376
_reflns_number_total 2670
_reflns_threshold_expression I>=2u(I)
_cod_data_source_file d5cc01034a2.cif
_cod_data_source_block RSK-40
_cod_depositor_comments 'Adding full bibliography for 7134398--7134400.cif.'
_cod_original_cell_volume 1214.85(5)
_cod_original_formula_sum 'C10.90 H8.80 F3 I0.94 N O'
_cod_database_code 7134399
_olex2_refinement_description
;
1. Uiso/Uaniso restraints and constraints
Uanis(C12) = Uanis(C7)
2. Others
 Sof(C10)=Sof(H10a)=Sof(H10b)=FVAR(1)
3.a Secondary CH2 refined with riding coordinates:
 C10(H10a,H10b)
3.b Aromatic/amide H refined with riding coordinates:
 C2(H2), C3(H3), C4(H4), C5(H5)
3.c Idealised Me refined as rotating group:
 C17(H17a,H17b,H17c)
;
_olex2_submission_special_instructions 'No special instructions were received'

loop_
_space_group_symop_id
_space_group_symop_operation_xyz
1 x,y,z
2 -x+1/2,y+1/2,-z+1/2
3 -x,-y,-z
4 x-1/2,-y-1/2,z-1/2

loop_
_atom_site_label
_atom_site_type_symbol
_atom_site_fract_x
_atom_site_fract_y
_atom_site_fract_z
_atom_site_U_iso_or_equiv
_atom_site_adp_type
_atom_site_occupancy
_atom_site_refinement_flags_posn
_atom_site_refinement_flags_occupancy
_atom_site_disorder_group
I1 I -0.01789(6) 0.17749(5) 0.42778(5) 0.0492(3) Uani 0.944(10) . P 1
F13 F 0.5968(7) 0.2468(4) 0.6128(5) 0.0603(16) Uani 1.000000 . . .
F14 F 0.4883(8) 0.0905(5) 0.6426(6) 0.0655(17) Uani 1.000000 . . .
F15 F 0.5641(8) 0.1255(5) 0.4829(6) 0.0632(16) Uani 1.000000 . . .
O16 O 0.2215(9) 0.2320(5) 0.7131(5) 0.0515(16) Uani 1.000000 . . .
N9 N 0.2419(9) 0.3838(5) 0.6032(5) 0.0392(15) Uani 1.000000 . . .
C1 C 0.2891(8) 0.4059(5) 0.4972(5) 0.0300(14) Uani 1.000000 . . .
C2 C 0.2859(11) 0.5054(6) 0.4406(7) 0.0450(19) Uani 1.000000 . . .
H2 H 0.2511(11) 0.5695(6) 0.4729(7) 0.054(2) Uiso 1.000000 R . .
C3 C 0.3360(13) 0.5053(7) 0.3354(7) 0.052(2) Uani 1.000000 . . .
H3 H 0.3348(13) 0.5708(7) 0.2959(7) 0.062(3) Uiso 1.000000 R . .
C4 C 0.3882(12) 0.4110(8) 0.2863(7) 0.050(2) Uani 1.000000 . . .
H4 H 0.4224(12) 0.4143(8) 0.2150(7) 0.059(3) Uiso 1.000000 R . .
C5 C 0.3903(12) 0.3109(7) 0.3419(7) 0.0437(19) Uani 1.000000 . . .
H5 H 0.4235(12) 0.2470(7) 0.3085(7) 0.052(2) Uiso 1.000000 R . .
C6 C 0.3411(9) 0.3098(5) 0.4490(6) 0.0302(15) Uani 1.000000 . . .
C7 C 0.3274(9) 0.2174(5) 0.5309(6) 0.0350(13) Uani 1.000000 . . .
C8 C 0.2586(9) 0.2758(6) 0.6308(6) 0.0337(15) Uani 1.000000 . . .
C10 C 0.2174(10) 0.1230(6) 0.4890(7) 0.035(3) Uani 0.90(4) . P 1
H10a H 0.2075(10) 0.0714(6) 0.5492(7) 0.041(3) Uiso 0.90(4) R P 1
H10b H 0.2668(10) 0.0848(6) 0.4301(7) 0.041(3) Uiso 0.90(4) R P 1
C12 C 0.5087(9) 0.1665(5) 0.5755(6) 0.0350(13) Uani 1.000000 . . .
C17 C 0.1758(13) 0.4666(8) 0.6742(8) 0.056(2) Uani 1.000000 . . .
H17a H 0.253(5) 0.525(4) 0.687(6) 0.084(4) Uiso 1.000000 GR . .
H17b H 0.077(6) 0.495(5) 0.638(3) 0.084(4) Uiso 1.000000 GR . .
H17c H 0.154(10) 0.4339(19) 0.744(3) 0.084(4) Uiso 1.000000 GR . .

loop_
_atom_site_aniso_label
_atom_site_aniso_U_11
_atom_site_aniso_U_22
_atom_site_aniso_U_33
_atom_site_aniso_U_12
_atom_site_aniso_U_13
_atom_site_aniso_U_23
I1 0.0376(5) 0.0462(5) 0.0613(5) -0.00562(19) -0.0093(3) -0.0101(2)
F13 0.047(3) 0.041(3) 0.088(4) -0.010(2) -0.021(3) -0.002(3)
F14 0.062(4) 0.051(3) 0.081(4) 0.007(3) -0.009(3) 0.027(3)
F15 0.059(3) 0.054(3) 0.079(4) 0.016(3) 0.015(3) -0.008(3)
O16 0.071(4) 0.052(3) 0.033(3) -0.008(3) 0.011(3) 0.004(2)
N9 0.052(4) 0.032(3) 0.034(3) -0.002(3) 0.003(3) -0.012(2)
C1 0.035(3) 0.022(3) 0.032(3) -0.000(2) -0.005(2) -0.003(2)
C2 0.060(5) 0.023(3) 0.048(4) 0.004(3) -0.012(4) 0.003(3)
C3 0.076(6) 0.033(4) 0.044(4) -0.009(4) -0.004(4) 0.013(3)
C4 0.060(5) 0.056(5) 0.033(4) -0.016(4) -0.000(3) 0.011(3)
C5 0.055(5) 0.039(4) 0.038(4) -0.005(3) 0.013(4) -0.002(3)
C6 0.039(4) 0.023(3) 0.028(3) -0.007(2) 0.000(3) -0.000(2)
C7 0.044(3) 0.014(2) 0.048(3) -0.0072(17) 0.008(2) -0.0055(17)
C8 0.036(3) 0.033(4) 0.031(3) -0.006(3) -0.001(3) -0.005(3)
C10 0.042(5) 0.014(4) 0.046(5) -0.006(3) -0.003(3) -0.001(3)
C12 0.044(3) 0.014(2) 0.048(3) -0.0072(17) 0.008(2) -0.0055(17)
C17 0.067(6) 0.059(5) 0.042(4) 0.012(5) 0.002(4) -0.024(4)

loop_
_atom_type_symbol
_atom_type_scat_dispersion_real
_atom_type_scat_dispersion_imag
_atom_type_scat_Cromer_Mann_a1
_atom_type_scat_Cromer_Mann_a2
_atom_type_scat_Cromer_Mann_a3
_atom_type_scat_Cromer_Mann_a4
_atom_type_scat_Cromer_Mann_b1
_atom_type_scat_Cromer_Mann_b2
_atom_type_scat_Cromer_Mann_b3
_atom_type_scat_Cromer_Mann_b4
_atom_type_scat_Cromer_Mann_c
_atom_type_scat_source
_atom_type_scat_dispersion_source
C 0.01788 0.00908 2.31000 1.02000 1.58860 0.86500 20.84390 10.20750 0.56870 51.65120 0.21560 'International Tables Volume C Table 6.1.1.4 (pp. 500-502)' 'Brennan, Cowan, Rev. Sci. Instrum., 1992, 63, 850'
F 0.07327 0.05351 3.53920 2.64120 1.51700 1.02430 10.28250 4.29440 0.26150 26.14760 0.27760 'International Tables Volume C Table 6.1.1.4 (pp. 500-502)' 'Brennan, Cowan, Rev. Sci. Instrum., 1992, 63, 850'
H 0.00000 0.00000 0.49300 0.32291 0.14019 0.04081 10.51090 26.12570 3.14236 57.79970 0.00304 'International Tables Volume C Table 6.1.1.4 (pp. 500-502)' 'Brennan, Cowan, Rev. Sci. Instrum., 1992, 63, 850'
I -0.29566 6.85062 20.14720 18.99490 7.51380 2.27350 4.34700 0.38140 27.76600 66.87760 4.07120 'International Tables Volume C Table 6.1.1.4 (pp. 500-502)' 'Brennan, Cowan, Rev. Sci. Instrum., 1992, 63, 850'
N 0.03110 0.01806 12.21260 3.13220 2.01250 1.16630 0.00570 9.89330 28.99750 0.58260 -11.52900 'International Tables Volume C Table 6.1.1.4 (pp. 500-502)' 'Brennan, Cowan, Rev. Sci. Instrum., 1992, 63, 850'
O 0.04960 0.03234 3.04850 2.28680 1.54630 0.86700 13.27710 5.70110 0.32390 32.90890 0.25080 'International Tables Volume C Table 6.1.1.4 (pp. 500-502)' 'Brennan, Cowan, Rev. Sci. Instrum., 1992, 63, 850'

loop_
_geom_angle_atom_site_label_1
_geom_angle_atom_site_label_2
_geom_angle_atom_site_label_3
_geom_angle
_geom_angle_site_symmetry_1
_geom_angle_site_symmetry_3
_geom_angle_publ_flag
C8 N9 C1 112.3(6) . . ?
C17 N9 C1 123.7(7) . . ?
C17 N9 C8 124.0(7) . . ?
C2 C1 N9 128.5(7) . . ?
C6 C1 N9 110.0(6) . . ?
C6 C1 C2 121.4(7) . . ?
H2 C2 C1 121.3(5) . . ?
C3 C2 C1 117.4(8) . . ?
C3 C2 H2 121.3(5) . . ?
H3 C3 C2 119.0(5) . . ?
C4 C3 C2 122.1(7) . . ?
C4 C3 H3 119.0(5) . . ?
H4 C4 C3 119.5(5) . . ?
C5 C4 C3 120.9(8) . . ?
C5 C4 H4 119.5(5) . . ?
H5 C5 C4 121.1(5) . . ?
C6 C5 C4 117.7(8) . . ?
C6 C5 H5 121.1(4) . . ?
C5 C6 C1 120.4(6) . . ?
C7 C6 C1 108.1(6) . . ?
C7 C6 C5 131.5(7) . . ?
C8 C7 C6 102.7(5) . . ?
C10 C7 C6 114.9(6) . . ?
C10 C7 C8 110.8(6) . . ?
C12 C7 C6 111.8(6) . . ?
C12 C7 C8 107.5(6) . . ?
C12 C7 C10 108.8(5) . . ?
N9 C8 O16 127.5(8) . . ?
C7 C8 O16 125.6(8) . . ?
C7 C8 N9 106.8(6) . . ?
C7 C10 I1 112.4(5) . . ?
H10a C10 I1 109.1(2) . . ?
H10a C10 C7 109.1(4) . . ?
H10b C10 I1 109.1(2) . . ?
H10b C10 C7 109.1(4) . . ?
H10b C10 H10a 107.8 . . ?
F14 C12 F13 116.4(7) . . ?
F15 C12 F13 110.6(7) . . ?
F15 C12 F14 109.8(6) . . ?
C7 C12 F13 107.4(5) . . ?
C7 C12 F14 108.4(6) . . ?
C7 C12 F15 103.5(6) . . ?
H17a C17 N9 109.5 . . ?
H17b C17 N9 109.5 . . ?
H17b C17 H17a 109.5 . . ?
H17c C17 N9 109.5 . . ?
H17c C17 H17a 109.5 . . ?
H17c C17 H17b 109.5 . . ?

loop_
_geom_bond_atom_site_label_1
_geom_bond_atom_site_label_2
_geom_bond_distance
_geom_bond_site_symmetry_2
_geom_bond_publ_flag
I1 C10 2.130(8) . ?
F13 C12 1.278(8) . ?
F14 C12 1.252(9) . ?
F15 C12 1.342(9) . ?
O16 C8 1.192(11) . ?
N9 C1 1.396(9) . ?
N9 C8 1.363(11) . ?
N9 C17 1.461(10) . ?
C1 C2 1.392(10) . ?
C1 C6 1.393(9) . ?
C2 H2 0.9300 . ?
C2 C3 1.369(13) . ?
C3 H3 0.9300 . ?
C3 C4 1.380(14) . ?
C4 H4 0.9300 . ?
C4 C5 1.392(12) . ?
C5 H5 0.9300 . ?
C5 C6 1.390(11) . ?
C6 C7 1.509(9) . ?
C7 C8 1.551(10) . ?
C7 C10 1.526(9) . ?
C7 C12 1.670(11) . ?
C10 H10a 0.9700 . ?
C10 H10b 0.9700 . ?
C17 H17a 0.9600 . ?
C17 H17b 0.9600 . ?
C17 H17c 0.9600 . ?

loop_
_geom_torsion_atom_site_label_1
_geom_torsion_atom_site_label_2
_geom_torsion_atom_site_label_3
_geom_torsion_atom_site_label_4
_geom_torsion
_geom_torsion_site_symmetry_1
_geom_torsion_site_symmetry_2
_geom_torsion_site_symmetry_3
_geom_torsion_site_symmetry_4
_geom_torsion_publ_flag
I1 C10 C7 C6 -53.2(6) . . . . ?
I1 C10 C7 C8 62.7(6) . . . . ?
I1 C10 C7 C12 -179.4(5) . . . . ?
F13 C12 C7 C6 53.7(7) . . . . ?
F13 C12 C7 C8 -58.4(6) . . . . ?
F13 C12 C7 C10 -178.4(6) . . . . ?
F14 C12 C7 C6 -179.8(6) . . . . ?
F14 C12 C7 C8 68.1(6) . . . . ?
F14 C12 C7 C10 -51.9(7) . . . . ?
F15 C12 C7 C6 -63.3(6) . . . . ?
F15 C12 C7 C8 -175.4(5) . . . . ?
F15 C12 C7 C10 64.6(6) . . . . ?
O16 C8 N9 C1 -176.4(9) . . . . ?
O16 C8 N9 C17 1.1(12) . . . . ?
O16 C8 C7 C6 176.3(9) . . . . ?
O16 C8 C7 C10 53.1(10) . . . . ?
O16 C8 C7 C12 -65.6(9) . . . . ?
N9 C1 C2 C3 -178.6(9) . . . . ?
N9 C1 C6 C5 178.4(7) . . . . ?
N9 C1 C6 C7 -0.3(7) . . . . ?
N9 C8 C7 C6 -0.7(6) . . . . ?
N9 C8 C7 C10 -124.0(6) . . . . ?
N9 C8 C7 C12 117.3(6) . . . . ?
C1 C2 C3 C4 -0.1(10) . . . . ?
C1 C6 C5 C4 1.1(9) . . . . ?
C1 C6 C7 C8 0.6(6) . . . . ?
C1 C6 C7 C10 121.0(6) . . . . ?
C1 C6 C7 C12 -114.4(6) . . . . ?
C2 C3 C4 C5 0.7(12) . . . . ?
C3 C4 C5 C6 -1.2(11) . . . . ?
C4 C5 C6 C7 179.4(7) . . . . ?
C5 C6 C7 C8 -177.9(10) . . . . ?
C5 C6 C7 C10 -57.5(10) . . . . ?
C5 C6 C7 C12 67.1(10) . . . . ?
